data_4301055
loop_
_publ_author_name
'Adams, Nico'
'Bigmore, Helen R.'
'Blundell, Timothy L.'
'Boyd, Catherine L.'
'Dubberley, Stuart R.'
'Sealey, Andrew J.'
'Cowley, Andrew R.'
'Skinner, Michael E. G.'
'Mountford, Philip'

_publ_section_title
;
 New Titanium Imido Synthons: Syntheses and Supramolecular Structures
;
_journal_coden_ASTM INOCAJ
_journal_issue 8
_journal_name_full 'Inorganic Chemistry'
_journal_page_first 2882
_journal_page_last 2894
_journal_paper_doi 10.1021/ic050011z
_journal_volume 44
_journal_year 2005
_chemical_compound_source 'TiCl2(NMe2)2 + i-PrNH2'
_chemical_formula_moiety ' C7 H21 Cl2 N3 Ti1 '
_chemical_formula_sum 'C7 H21 Cl2 N3 Ti'
_chemical_formula_weight 266.07
_chemical_name_systematic Ti(N-i-Pr)Cl2(NHMe2)2
_space_group_IT_number 15
_symmetry_cell_setting monoclinic
_symmetry_space_group_name_Hall '-C 2yc'
_symmetry_space_group_name_H-M 'C 1 2/c 1'
_atom_sites_solution_hydrogens geom
_atom_sites_solution_primary direct
_cell_angle_alpha 90
_cell_angle_beta 128.78(5)
_cell_angle_gamma 90
_cell_formula_units_Z 4
_cell_length_a 16.913(1)
_cell_length_b 9.101(1)
_cell_length_c 12.044(1)
_cell_measurement_reflns_used 4793
_cell_measurement_temperature 175
_cell_measurement_theta_max 27
_cell_measurement_theta_min 0
_cell_volume 1445.2(10)
_computing_cell_refinement
;

DIP2000 software 'DENZO' (Otwinowski & Minor, 1996)

;
_computing_data_collection
;

DIP2000 software Xpress (MAC Science, 1989)

;
_computing_data_reduction
;

DIP2000 software 'DENZO' (Otwinowski & Minor, 1996)

;
_computing_molecular_graphics 'SHELXTL/PC (Sheldrick, 1994)'
_computing_publication_material
;

CRYSTALS Issue 10 (Watkin et al, 1996)

;
_computing_structure_refinement
;

CRYSTALS Issue 10 (Watkin et al, 1996)

;
_computing_structure_solution 'SIR92 (Altomare, et al, 1994)'
_diffrn_ambient_temperature 175
_diffrn_measured_fraction_theta_max 0.969
_diffrn_measurement_device_type 'Enraf-nonius DIP2000'
_diffrn_measurement_method \w
_diffrn_radiation_monochromator graphite
_diffrn_radiation_type 'Mo K\a'
_diffrn_radiation_wavelength 0.71073
_diffrn_reflns_av_R_equivalents 0.01
_diffrn_reflns_av_sigmaI/netI 0.0537
_diffrn_reflns_limit_h_max 21
_diffrn_reflns_limit_h_min -21
_diffrn_reflns_limit_k_max 11
_diffrn_reflns_limit_k_min -11
_diffrn_reflns_limit_l_max 14
_diffrn_reflns_limit_l_min -14
_diffrn_reflns_number 4793
_diffrn_reflns_theta_max 26.40
_diffrn_reflns_theta_min 2.17
_diffrn_standards_decay_% 'not measured'
_diffrn_standards_interval_count 'not measured'
_diffrn_standards_interval_time 'not measured'
_diffrn_standards_number 'not measured'
_exptl_absorpt_coefficient_mu 0.93
_exptl_absorpt_correction_T_max 0.722
_exptl_absorpt_correction_T_min 0.689
_exptl_absorpt_correction_type multi-scan
_exptl_crystal_colour 'yellow '
_exptl_crystal_density_diffrn 1.22
_exptl_crystal_density_meas ?
_exptl_crystal_density_method .
_exptl_crystal_description 'rod '
_exptl_crystal_F_000 560.06
_exptl_crystal_size_max 0.40
_exptl_crystal_size_mid 0.40
_exptl_crystal_size_min 0.35
_refine_diff_density_max 0.28
_refine_diff_density_min -0.28
_refine_ls_extinction_coef 'none required'
_refine_ls_extinction_method None
_refine_ls_goodness_of_fit_ref 1.0524
_refine_ls_hydrogen_treatment constr
_refine_ls_matrix_type full
_refine_ls_number_parameters 67
_refine_ls_number_reflns 1078
_refine_ls_number_restraints 2
_refine_ls_R_factor_gt 0.0264
_refine_ls_shift/su_max 0.006
_refine_ls_structure_factor_coef F
_refine_ls_weighting_scheme calc
_refine_ls_wR_factor_ref 0.0333
_reflns_limit_h_max 16
_reflns_limit_h_min -21
_reflns_limit_k_max 11
_reflns_limit_k_min 0
_reflns_limit_l_max 14
_reflns_limit_l_min 0
_reflns_number_gt 1078
_reflns_number_total 1374
_reflns_threshold_expression >3.00\s(I)
_cod_data_source_file ic050011zsi20050104_034133_2.cif
_cod_data_source_block COMPOUND_2
_cod_depositor_comments
;
The following automatic conversions were performed:
'_symmetry_cell_setting' value 'Monoclinic ' changed to 'monoclinic'
according to '/home/saulius/struct/CIF-dictionaries/cif_core.dic'
dictionary named 'cif_core.dic' version 2.4.1 from 2010-06-29.

Automatic conversion script
Id: cif_fix_enum 1527 2010-12-29 10:47:43Z saulius 

The following automatic conversions were performed:

'_atom_sites_solution_primary' value 'direct methods' was changed to
'direct'.

'_atom_sites_solution_hydrogens' value 'geometric' was changed to
'geom'.

Automatic conversion script
Id: cif_fix_values 6452 2018-10-05 10:23:21Z andrius 
;
_cod_original_cell_volume 1445.1
_cod_original_sg_symbol_H-M 'C 1 2/c 1 '
_cod_original_formula_sum ' C7 H21 Cl2 N3 Ti1 '
_cod_database_code 4301055

loop_
_symmetry_equiv_pos_as_xyz
x,y,z
-x,-y,-z
x+1/2,y+1/2,z
-x+1/2,-y+1/2,-z
-x,y,-z+1/2
x,-y,z+1/2
-x+1/2,y+1/2,-z+1/2
x+1/2,-y+1/2,z+1/2

loop_
_atom_site_label
_atom_site_fract_x
_atom_site_fract_y
_atom_site_fract_z
_atom_site_U_iso_or_equiv
_atom_site_occupancy
_atom_site_adp_type
Ti1 1.0000 0.48069(5) 0.2500 0.0300 1.0000 Uani
Cl1 0.89576(4) 0.38105(7) 0.01857(5) 0.0530 1.0000 Uani
N1 1.00000(1) 0.6645(3) 0.25000(1) 0.0560 1.0000 Uani
N2 0.87263(12) 0.44813(18) 0.25425(18) 0.0400 1.0000 Uani
C1 1.0277(3) 0.8207(4) 0.2870(5) 0.0641 0.5000 Uani
C2 0.9673(4) 0.8902(3) 0.3178(6) 0.1176 1.0000 Uani
C3 0.77790(16) 0.5250(3) 0.1410(3) 0.0577 1.0000 Uani
C4 0.85044(19) 0.2951(3) 0.2640(3) 0.0611 1.0000 Uani
H1 0.89677 0.4901 0.33476 0.0511 1.0000 Uiso
H11 1.0980 0.8324 0.3786 0.0693 0.5000 Uiso
H21 0.9877 0.9957 0.3423 0.1806 0.5000 Uiso
H22 0.9787 0.8395 0.4004 0.1806 0.5000 Uiso
H23 0.8939 0.8841 0.2329 0.1806 0.5000 Uiso
H211 0.9485 0.9960 0.2925 0.1806 0.5000 Uiso
H212 1.0352 0.8828 0.4141 0.1806 0.5000 Uiso
H213 0.9154 0.8395 0.3189 0.1806 0.5000 Uiso
H31 0.72483 0.5040 0.1515 0.0721 1.0000 Uiso
H32 0.79067 0.6332 0.1490 0.0721 1.0000 Uiso
H33 0.75402 0.4898 0.0458 0.0721 1.0000 Uiso
H41 0.79190 0.2920 0.2653 0.0813 1.0000 Uiso
H42 0.91135 0.2501 0.3535 0.0813 1.0000 Uiso
H43 0.83295 0.2389 0.1799 0.0813 1.0000 Uiso

loop_
_atom_site_aniso_label
_atom_site_aniso_U_11
_atom_site_aniso_U_22
_atom_site_aniso_U_33
_atom_site_aniso_U_23
_atom_site_aniso_U_13
_atom_site_aniso_U_12
Ti1 0.0281(2) 0.0299(2) 0.0268(3) 0.0000 0.01472(19) 0.0000
Cl1 0.0426(3) 0.0851(5) 0.0279(3) -0.0110(2) 0.0204(2) -0.0181(2)
N1 0.0590(16) 0.0314(13) 0.087(2) 0.0000 0.0500(16) 0.0000
N2 0.0343(8) 0.049(1) 0.0343(9) -0.0039(7) 0.0204(7) -0.0015(7)
C1 0.057(3) 0.035(2) 0.067(4) -0.0081(18) 0.022(3) -0.0011(17)
C2 0.220(5) 0.0452(17) 0.150(4) -0.0035(18) 0.147(4) 0.015(2)
C3 0.036(1) 0.0781(16) 0.0519(15) 0.0033(11) 0.024(1) 0.011(1)
C4 0.0558(13) 0.0627(15) 0.0681(17) 0.0022(12) 0.0404(12) -0.0135(11)

loop_
_atom_type_symbol
_atom_type_scat_dispersion_real
_atom_type_scat_dispersion_imag
_atom_type_scat_Cromer_Mann_a1
_atom_type_scat_Cromer_Mann_b1
_atom_type_scat_Cromer_Mann_a2
_atom_type_scat_Cromer_Mann_b2
_atom_type_scat_Cromer_Mann_a3
_atom_type_scat_Cromer_Mann_b3
_atom_type_scat_Cromer_Mann_a4
_atom_type_scat_Cromer_Mann_b4
_atom_type_scat_Cromer_Mann_c
_atom_type_scat_source
'C   ' 0.0020 0.0020 2.3100 20.8439 1.0200 10.2075 1.5886 0.5687 0.8650 51.6512 0.2156 International_Tables_Vol_IV_Table_2.2B
'H   ' 0.0000 0.0000 0.4930 10.5109 0.3229 26.1257 0.1402 3.1424 0.0408 57.7997 0.0030 International_Tables_Vol_IV_Table_2.2B
'Cl  ' 0.1320 0.1590 11.4604 0.0104 7.1964 1.1662 6.2556 18.5194 1.6455 47.7784 -9.5574 International_Tables_Vol_IV_Table_2.2B
'N   ' 0.0040 0.0030 12.2126 0.0057 3.1322 9.8933 2.0125 28.9975 1.1663 0.5826 -11.5290 International_Tables_Vol_IV_Table_2.2B
'Ti  ' 0.2480 0.4460 9.7595 7.8508 7.3558 0.5000 1.6991 35.6338 1.9021 116.1050 1.2807 International_Tables_Vol_IV_Table_2.2B

loop_
_geom_angle_atom_site_label_1
_geom_angle_site_symmetry_1
_geom_angle_atom_site_label_2
_geom_angle_site_symmetry_2
_geom_angle_atom_site_label_3
_geom_angle_site_symmetry_3
_geom_angle
_geom_angle_publ_flag
Cl1 . Ti1 . Cl1 5_755 134.69(4) yes
Cl1 . Ti1 . N1 . 112.655(19) yes
Cl1 5_755 Ti1 . N1 . 112.655(19) yes
Cl1 . Ti1 . N2 . 87.58(5) yes
Cl1 5_755 Ti1 . N2 . 86.49(5) yes
N1 . Ti1 . N2 . 97.72(5) yes
Cl1 . Ti1 . N2 5_755 86.49(5) yes
Cl1 5_755 Ti1 . N2 5_755 87.58(5) yes
N1 . Ti1 . N2 5_755 97.72(5) yes
N2 . Ti1 . N2 5_755 164.56(9) yes
Ti1 . N1 . C1 . 164.46(17) yes
Ti1 . N2 . C3 . 115.17(14) yes
Ti1 . N2 . C4 . 115.60(14) yes
C3 . N2 . C4 . 109.89(18) yes
N1 . C1 . C2 . 111.2(3) yes
N1 . C1 . C2 5_755 109.6(3) yes
C2 . C1 . C2 5_755 117.9(4) yes

loop_
_geom_bond_atom_site_label_1
_geom_bond_site_symmetry_1
_geom_bond_atom_site_label_2
_geom_bond_site_symmetry_2
_geom_bond_distance
_geom_bond_publ_flag
Ti1 . Cl1 . 2.3544(5) yes
Ti1 . Cl1 5_755 2.3544(5) yes
Ti1 . N1 . 1.672(2) yes
Ti1 . N2 . 2.2067(17) yes
Ti1 . N2 5_755 2.2067(17) yes
N1 . C1 . 1.476(5) yes
N1 . C1 5_755 1.476(5) yes
N2 . C3 . 1.476(3) yes
N2 . C4 . 1.466(3) yes
N2 . H1 . 0.870 no
Cl1 . H1 6_564 2.51 no
C1 . C2 . 1.433(4) yes
C1 . C2 5_755 1.461(4) yes
